data_4075188
loop_
_publ_author_name
'Adams, Richard D.'
'Hollandsworth, Carl B.'
'Smith, Jack L.'

_publ_section_title
;
 Unsaturated Cyclopentadienyl-Molybdenum and Tungsten Carbonyl Cluster
 Complexes Containing Pd- and Pt(PBut3) Groups
;
_journal_issue 10
_journal_name_full Organometallics
_journal_page_first 2673
_journal_paper_doi 10.1021/om060107g
_journal_volume 25
_journal_year 2006
_chemical_formula_moiety 'C38 H64 Mo2 O4 P2 Pt2'
_chemical_formula_sum 'C38 H64 Mo2 O4 P2 Pt2'
_chemical_formula_weight 1228.89
_chemical_name_systematic
; 
 ? 
;
_space_group_IT_number 15
_symmetry_cell_setting monoclinic
_symmetry_space_group_name_Hall '-C 2yc'
_symmetry_space_group_name_H-M 'C 1 2/c 1'
_atom_sites_solution_hydrogens geom
_atom_sites_solution_primary direct
_atom_sites_solution_secondary difmap
_audit_creation_method SHELXL-97
_cell_angle_alpha 90.00
_cell_angle_beta 114.6000(10)
_cell_angle_gamma 90.00
_cell_formula_units_Z 4
_cell_length_a 25.3036(11)
_cell_length_b 10.6197(5)
_cell_length_c 16.9923(7)
_cell_measurement_reflns_used 7999
_cell_measurement_temperature 296(2)
_cell_measurement_theta_max 28.28
_cell_measurement_theta_min 2.29
_cell_volume 4151.7(3)
_computing_cell_refinement 'SAINT+  V6.2 (Bruker, 2001)'
_computing_data_collection 'SMART V5.625 (Bruker, 2001)'
_computing_data_reduction 'SAINT+  V6.2'
_computing_molecular_graphics 'SHELXTL V6.1 (Sheldrick, 1997)'
_computing_publication_material 'SHELXTL V6.1'
_computing_structure_refinement 'SHELXL-97 (Sheldrick, 1997)'
_computing_structure_solution 'SHELXS-97 (Sheldrick, 1990)'
_diffrn_ambient_temperature 296(2)
_diffrn_measured_fraction_theta_full 0.998
_diffrn_measured_fraction_theta_max 0.998
_diffrn_measurement_device_type 'Bruker SMART APEX CCD diffractometer'
_diffrn_measurement_method 'omega scans'
_diffrn_radiation_monochromator graphite
_diffrn_radiation_source 'fine-focus sealed tube'
_diffrn_radiation_type MoK\a
_diffrn_radiation_wavelength 0.71073
_diffrn_reflns_av_R_equivalents 0.0251
_diffrn_reflns_av_sigmaI/netI 0.0282
_diffrn_reflns_limit_h_max 33
_diffrn_reflns_limit_h_min -33
_diffrn_reflns_limit_k_max 14
_diffrn_reflns_limit_k_min -14
_diffrn_reflns_limit_l_max 22
_diffrn_reflns_limit_l_min -14
_diffrn_reflns_number 15448
_diffrn_reflns_theta_full 28.28
_diffrn_reflns_theta_max 28.28
_diffrn_reflns_theta_min 1.77
_diffrn_standards_decay_% <1
_exptl_absorpt_coefficient_mu 7.421
_exptl_absorpt_correction_T_max 0.552
_exptl_absorpt_correction_T_min 0.394
_exptl_absorpt_correction_type multi-scan
_exptl_absorpt_process_details '(SADABS, Bruker, 1997)'
_exptl_crystal_colour Green
_exptl_crystal_density_diffrn 1.966
_exptl_crystal_density_method 'not measured'
_exptl_crystal_description Block
_exptl_crystal_F_000 2376
_exptl_crystal_size_max 0.25
_exptl_crystal_size_mid 0.10
_exptl_crystal_size_min 0.08
_refine_diff_density_max 1.190
_refine_diff_density_min -0.953
_refine_diff_density_rms 0.143
_refine_ls_extinction_method none
_refine_ls_goodness_of_fit_ref 1.065
_refine_ls_hydrogen_treatment constr
_refine_ls_matrix_type full
_refine_ls_number_parameters 217
_refine_ls_number_reflns 5138
_refine_ls_number_restraints 0
_refine_ls_restrained_S_all 1.065
_refine_ls_R_factor_all 0.0237
_refine_ls_R_factor_gt 0.0198
_refine_ls_shift/su_max 0.002
_refine_ls_shift/su_mean 0.000
_refine_ls_structure_factor_coef Fsqd
_refine_ls_weighting_details 'calc w=1/[\s^2^(Fo^2^)+(0.0185P)^2^+3.2719P] where P=(Fo^2^+2Fc^2^)/3'
_refine_ls_weighting_scheme calc
_refine_ls_wR_factor_gt 0.0482
_refine_ls_wR_factor_ref 0.0497
_reflns_number_gt 4609
_reflns_number_total 5138
_reflns_threshold_expression >2sigma(I)
_cod_data_source_file om060107gsi20060204_124101.cif
_cod_data_source_block Mo2Pt2
_cod_depositor_comments
;
The following automatic conversions were performed:

'_symmetry_cell_setting' value 'Monoclinic' changed to 'monoclinic'
according to /home/saulius/struct/CIF-dictionaries/cif_core.dic
dictionary named 'cif_core.dic' version 2.4.1 from
2010-06-29.

'_exptl_absorpt_correction_type' value 'Multi-Scan'
changed to 'multi-scan' according to
/home/saulius/struct/CIF-dictionaries/cif_core.dic dictionary named
'cif_core.dic' version 2.4.1 from 2010-06-29.

Automatic conversion script
Id: cif_fix_values 1715 2011-07-08 13:25:40Z adriana 
;
_cod_original_sg_symbol_H-M C2/c
_cod_database_code 4075188

loop_
_symmetry_equiv_pos_as_xyz
'x, y, z'
'-x, y, -z+1/2'
'x+1/2, y+1/2, z'
'-x+1/2, y+1/2, -z+1/2'
'-x, -y, -z'
'x, -y, z-1/2'
'-x+1/2, -y+1/2, -z'
'x+1/2, -y+1/2, z-1/2'

loop_
_atom_site_label
_atom_site_type_symbol
_atom_site_fract_x
_atom_site_fract_y
_atom_site_fract_z
_atom_site_U_iso_or_equiv
_atom_site_adp_type
_atom_site_occupancy
_atom_site_symmetry_multiplicity
_atom_site_calc_flag
_atom_site_refinement_flags
Pt1 Pt 0.057920(4) 0.259459(9) 0.216463(7) 0.03300(4) Uani 1 1 d .
Mo1 Mo 0.035581(10) 0.09932(2) 0.333503(14) 0.03180(6) Uani 1 1 d .
P1 P 0.12764(3) 0.40193(6) 0.21778(4) 0.02811(13) Uani 1 1 d .
O11 O -0.08345(10) -0.0156(2) 0.30583(16) 0.0574(6) Uani 1 1 d .
O12 O 0.04604(9) 0.3711(2) 0.41004(13) 0.0484(5) Uani 1 1 d .
C11 C -0.04476(14) 0.0438(3) 0.30160(19) 0.0428(6) Uani 1 1 d .
C12 C 0.02707(13) 0.2807(3) 0.36644(18) 0.0375(6) Uani 1 1 d .
C21 C 0.12383(18) -0.0050(4) 0.3994(3) 0.0738(13) Uani 1 1 d .
H21 H 0.1471 -0.0168 0.3697 0.089 Uiso 1 1 calc R
C22 C 0.12600(15) 0.0959(4) 0.4520(2) 0.0665(11) Uani 1 1 d .
H22 H 0.1508 0.1648 0.4633 0.080 Uiso 1 1 calc R
C23 C 0.08477(16) 0.0770(4) 0.4855(2) 0.0601(9) Uani 1 1 d .
H23 H 0.0777 0.1302 0.5235 0.072 Uiso 1 1 calc R
C24 C 0.05626(17) -0.0349(4) 0.4521(2) 0.0627(10) Uani 1 1 d .
H24 H 0.0264 -0.0701 0.4631 0.075 Uiso 1 1 calc R
C25 C 0.0805(2) -0.0853(4) 0.3990(2) 0.0749(12) Uani 1 1 d .
H25 H 0.0695 -0.1604 0.3683 0.090 Uiso 1 1 calc R
C41 C 0.13799(12) 0.3771(3) 0.11370(17) 0.0359(6) Uani 1 1 d .
C42 C 0.17186(15) 0.4809(3) 0.0918(2) 0.0545(8) Uani 1 1 d .
H42A H 0.1778 0.4567 0.0416 0.082 Uiso 1 1 calc R
H42B H 0.2088 0.4929 0.1399 0.082 Uiso 1 1 calc R
H42C H 0.1501 0.5580 0.0801 0.082 Uiso 1 1 calc R
C43 C 0.07772(13) 0.3646(3) 0.03850(17) 0.0468(7) Uani 1 1 d .
H43A H 0.0554 0.4391 0.0352 0.070 Uiso 1 1 calc R
H43B H 0.0581 0.2927 0.0480 0.070 Uiso 1 1 calc R
H43C H 0.0819 0.3540 -0.0147 0.070 Uiso 1 1 calc R
C44 C 0.16883(16) 0.2508(3) 0.1191(2) 0.0470(8) Uani 1 1 d .
H44A H 0.1484 0.1852 0.1337 0.071 Uiso 1 1 calc R
H44B H 0.2080 0.2557 0.1627 0.071 Uiso 1 1 calc R
H44C H 0.1694 0.2324 0.0641 0.071 Uiso 1 1 calc R
C45 C 0.19941(12) 0.3682(3) 0.31443(17) 0.0396(6) Uani 1 1 d .
C46 C 0.20601(16) 0.2244(3) 0.3248(2) 0.0537(8) Uani 1 1 d .
H46A H 0.2392 0.2047 0.3773 0.081 Uiso 1 1 calc R
H46B H 0.2112 0.1894 0.2764 0.081 Uiso 1 1 calc R
H46C H 0.1717 0.1893 0.3271 0.081 Uiso 1 1 calc R
C47 C 0.19577(14) 0.4174(4) 0.39678(19) 0.0558(9) Uani 1 1 d .
H47A H 0.1590 0.3944 0.3964 0.084 Uiso 1 1 calc R
H47B H 0.1995 0.5075 0.3990 0.084 Uiso 1 1 calc R
H47C H 0.2266 0.3814 0.4466 0.084 Uiso 1 1 calc R
C48 C 0.25433(12) 0.4232(3) 0.3091(2) 0.0532(8) Uani 1 1 d .
H48A H 0.2503 0.5128 0.3016 0.080 Uiso 1 1 calc R
H48B H 0.2591 0.3866 0.2609 0.080 Uiso 1 1 calc R
H48C H 0.2877 0.4044 0.3616 0.080 Uiso 1 1 calc R
C49 C 0.10700(11) 0.5737(3) 0.22385(18) 0.0372(6) Uani 1 1 d .
C50 C 0.08085(14) 0.5821(3) 0.2906(2) 0.0542(8) Uani 1 1 d .
H50A H 0.1114 0.5779 0.3479 0.081 Uiso 1 1 calc R
H50B H 0.0544 0.5133 0.2822 0.081 Uiso 1 1 calc R
H50C H 0.0603 0.6603 0.2834 0.081 Uiso 1 1 calc R
C51 C 0.15664(14) 0.6699(3) 0.2471(3) 0.0566(9) Uani 1 1 d .
H51A H 0.1739 0.6632 0.2066 0.085 Uiso 1 1 calc R
H51B H 0.1855 0.6533 0.3044 0.085 Uiso 1 1 calc R
H51C H 0.1415 0.7534 0.2448 0.085 Uiso 1 1 calc R
C52 C 0.05857(14) 0.6124(3) 0.1369(2) 0.0517(8) Uani 1 1 d .
H52A H 0.0442 0.6941 0.1423 0.078 Uiso 1 1 calc R
H52B H 0.0275 0.5522 0.1204 0.078 Uiso 1 1 calc R
H52C H 0.0737 0.6150 0.0936 0.078 Uiso 1 1 calc R

loop_
_atom_site_aniso_label
_atom_site_aniso_U_11
_atom_site_aniso_U_22
_atom_site_aniso_U_33
_atom_site_aniso_U_23
_atom_site_aniso_U_13
_atom_site_aniso_U_12
Pt1 0.03162(7) 0.03028(6) 0.03212(6) 0.00468(4) 0.00832(5) -0.00215(4)
Mo1 0.03853(12) 0.02865(11) 0.02744(11) 0.00447(8) 0.01294(9) 0.00657(9)
P1 0.0255(3) 0.0299(3) 0.0243(3) -0.0005(2) 0.0058(2) -0.0001(2)
O11 0.0672(15) 0.0509(13) 0.0599(14) 0.0026(11) 0.0324(12) -0.0191(12)
O12 0.0453(12) 0.0451(12) 0.0444(12) -0.0194(9) 0.0081(9) -0.0035(9)
C11 0.0532(17) 0.0359(15) 0.0405(15) -0.0002(12) 0.0209(13) -0.0074(13)
C12 0.0396(15) 0.0376(14) 0.0304(14) 0.0014(11) 0.0098(12) 0.0014(12)
C21 0.073(3) 0.095(3) 0.063(2) 0.043(2) 0.037(2) 0.053(2)
C22 0.0458(19) 0.089(3) 0.047(2) 0.0283(19) 0.0021(15) 0.0085(18)
C23 0.071(2) 0.072(2) 0.0294(15) 0.0120(15) 0.0130(15) 0.0222(19)
C24 0.074(2) 0.063(2) 0.055(2) 0.0326(18) 0.0301(18) 0.0182(19)
C25 0.121(4) 0.0418(19) 0.057(2) 0.0203(16) 0.032(2) 0.038(2)
C41 0.0407(15) 0.0377(14) 0.0279(12) -0.0005(10) 0.0130(11) -0.0013(11)
C42 0.060(2) 0.062(2) 0.0471(18) 0.0046(15) 0.0283(16) -0.0119(17)
C43 0.0544(18) 0.0510(18) 0.0240(13) -0.0015(12) 0.0054(12) -0.0032(14)
C44 0.0485(19) 0.0489(19) 0.0443(18) -0.0067(13) 0.0200(15) 0.0064(13)
C45 0.0306(13) 0.0534(17) 0.0276(13) 0.0010(12) 0.0048(10) 0.0039(12)
C46 0.0453(19) 0.062(2) 0.0454(18) 0.0171(15) 0.0107(15) 0.0175(15)
C47 0.0445(17) 0.084(3) 0.0298(15) -0.0043(15) 0.0059(13) 0.0066(17)
C48 0.0268(14) 0.072(2) 0.0501(18) -0.0032(16) 0.0053(12) -0.0009(14)
C49 0.0318(13) 0.0295(13) 0.0446(15) -0.0042(11) 0.0101(11) -0.0026(11)
C50 0.0479(18) 0.0540(19) 0.064(2) -0.0132(16) 0.0268(16) 0.0063(15)
C51 0.0449(18) 0.0379(17) 0.083(2) -0.0142(16) 0.0226(17) -0.0099(14)
C52 0.0461(17) 0.0352(15) 0.060(2) 0.0062(14) 0.0087(15) 0.0061(13)

loop_
_atom_type_symbol
_atom_type_description
_atom_type_scat_dispersion_real
_atom_type_scat_dispersion_imag
_atom_type_scat_source
C C 0.0033 0.0016 'International Tables Vol C Tables 4.2.6.8 and 6.1.1.4'
H H 0.0000 0.0000 'International Tables Vol C Tables 4.2.6.8 and 6.1.1.4'
O O 0.0106 0.0060 'International Tables Vol C Tables 4.2.6.8 and 6.1.1.4'
P P 0.1023 0.0942 'International Tables Vol C Tables 4.2.6.8 and 6.1.1.4'
Mo Mo -1.6832 0.6857 'International Tables Vol C Tables 4.2.6.8 and 6.1.1.4'
Pt Pt -1.7033 8.3905 'International Tables Vol C Tables 4.2.6.8 and 6.1.1.4'

loop_
_geom_angle_atom_site_label_1
_geom_angle_atom_site_label_2
_geom_angle_atom_site_label_3
_geom_angle
_geom_angle_site_symmetry_1
_geom_angle_site_symmetry_3
C12 Pt1 C11 88.04(11) 2 2
C12 Pt1 P1 121.02(8) 2 .
C11 Pt1 P1 135.54(8) 2 .
C12 Pt1 Mo1 47.79(8) 2 2
C11 Pt1 Mo1 44.66(8) 2 2
P1 Pt1 Mo1 164.162(17) . 2
C12 Pt1 Mo1 95.17(8) 2 .
C11 Pt1 Mo1 56.11(7) 2 .
P1 Pt1 Mo1 139.042(16) . .
Mo1 Pt1 Mo1 56.621(9) 2 .
C11 Mo1 C12 98.26(12) . .
C11 Mo1 C25 97.13(16) . .
C12 Mo1 C25 139.16(13) . .
C11 Mo1 C21 131.87(16) . .
C12 Mo1 C21 120.54(16) . .
C25 Mo1 C21 34.84(15) . .
C11 Mo1 C22 139.74(13) . .
C12 Mo1 C22 87.45(14) . .
C25 Mo1 C22 57.42(16) . .
C21 Mo1 C22 34.53(15) . .
C11 Mo1 C24 83.67(13) . .
C12 Mo1 C24 110.46(13) . .
C25 Mo1 C24 34.85(13) . .
C21 Mo1 C24 57.93(13) . .
C22 Mo1 C24 57.38(14) . .
C11 Mo1 C23 106.56(13) . .
C12 Mo1 C23 82.14(12) . .
C25 Mo1 C23 57.22(14) . .
C21 Mo1 C23 57.46(13) . .
C22 Mo1 C23 34.49(13) . .
C24 Mo1 C23 34.15(13) . .
C11 Mo1 C11 99.12(11) . 2
C12 Mo1 C11 122.73(11) . 2
C25 Mo1 C11 91.55(12) . 2
C21 Mo1 C11 83.73(12) . 2
C22 Mo1 C11 111.11(13) . 2
C24 Mo1 C11 125.43(12) . 2
C23 Mo1 C11 141.19(11) . 2
C11 Mo1 Mo1 62.69(9) . 2
C12 Mo1 Mo1 101.01(8) . 2
C25 Mo1 Mo1 119.65(11) . 2
C21 Mo1 Mo1 127.18(11) . 2
C22 Mo1 Mo1 155.13(10) . 2
C24 Mo1 Mo1 136.81(11) . 2
C23 Mo1 Mo1 169.02(10) . 2
C11 Mo1 Mo1 44.88(7) 2 2
C11 Mo1 Pt1 56.01(9) . 2
C12 Mo1 Pt1 47.54(8) . 2
C25 Mo1 Pt1 149.78(12) . 2
C21 Mo1 Pt1 167.71(13) . 2
C22 Mo1 Pt1 133.23(12) . 2
C24 Mo1 Pt1 119.87(9) . 2
C23 Mo1 Pt1 113.19(9) . 2
C11 Mo1 Pt1 105.22(7) 2 2
Mo1 Mo1 Pt1 63.609(8) 2 2
C11 Mo1 Pt1 118.05(9) . .
C12 Mo1 Pt1 72.67(8) . .
C25 Mo1 Pt1 130.02(11) . .
C21 Mo1 Pt1 101.03(10) . .
C22 Mo1 Pt1 101.76(10) . .
C24 Mo1 Pt1 157.86(10) . .
C23 Mo1 Pt1 130.94(10) . .
C11 Mo1 Pt1 51.04(7) 2 .
Mo1 Mo1 Pt1 59.770(7) 2 .
Pt1 Mo1 Pt1 79.051(7) 2 .
C45 P1 C41 108.83(12) . .
C45 P1 C49 108.44(13) . .
C41 P1 C49 109.10(12) . .
C45 P1 Pt1 109.49(10) . .
C41 P1 Pt1 107.35(9) . .
C49 P1 Pt1 113.54(9) . .
O11 C11 Mo1 157.6(3) . .
O11 C11 Pt1 117.0(2) . 2
Mo1 C11 Pt1 79.33(10) . 2
O11 C11 Mo1 125.4(2) . 2
Mo1 C11 Mo1 72.44(9) . 2
Pt1 C11 Mo1 72.85(8) 2 2
O12 C12 Pt1 124.0(2) . 2
O12 C12 Mo1 150.9(2) . .
Pt1 C12 Mo1 84.67(11) 2 .
C22 C21 C25 107.4(4) . .
C22 C21 Mo1 73.3(2) . .
C25 C21 Mo1 72.0(2) . .
C22 C21 H21 126.3 . .
C25 C21 H21 126.3 . .
Mo1 C21 H21 120.2 . .
C21 C22 C23 108.5(4) . .
C21 C22 Mo1 72.1(2) . .
C23 C22 Mo1 73.9(2) . .
C21 C22 H22 125.8 . .
C23 C22 H22 125.8 . .
Mo1 C22 H22 120.0 . .
C24 C23 C22 107.9(4) . .
C24 C23 Mo1 72.02(19) . .
C22 C23 Mo1 71.58(19) . .
C24 C23 H23 126.0 . .
C22 C23 H23 126.0 . .
Mo1 C23 H23 122.1 . .
C23 C24 C25 107.4(4) . .
C23 C24 Mo1 73.83(19) . .
C25 C24 Mo1 71.15(18) . .
C23 C24 H24 126.3 . .
C25 C24 H24 126.3 . .
Mo1 C24 H24 120.6 . .
C21 C25 C24 108.8(4) . .
C21 C25 Mo1 73.1(2) . .
C24 C25 Mo1 74.00(19) . .
C21 C25 H25 125.6 . .
C24 C25 H25 125.6 . .
Mo1 C25 H25 119.1 . .
C42 C41 C43 108.8(2) . .
C42 C41 C44 108.7(3) . .
C43 C41 C44 106.1(2) . .
C42 C41 P1 115.5(2) . .
C43 C41 P1 108.13(19) . .
C44 C41 P1 109.1(2) . .
C41 C42 H42A 109.5 . .
C41 C42 H42B 109.5 . .
H42A C42 H42B 109.5 . .
C41 C42 H42C 109.5 . .
H42A C42 H42C 109.5 . .
H42B C42 H42C 109.5 . .
C41 C43 H43A 109.5 . .
C41 C43 H43B 109.5 . .
H43A C43 H43B 109.5 . .
C41 C43 H43C 109.5 . .
H43A C43 H43C 109.5 . .
H43B C43 H43C 109.5 . .
C41 C44 H44A 109.5 . .
C41 C44 H44B 109.5 . .
H44A C44 H44B 109.5 . .
C41 C44 H44C 109.5 . .
H44A C44 H44C 109.5 . .
H44B C44 H44C 109.5 . .
C47 C45 C46 106.2(3) . .
C47 C45 C48 108.8(3) . .
C46 C45 C48 109.0(3) . .
C47 C45 P1 108.93(19) . .
C46 C45 P1 107.7(2) . .
C48 C45 P1 115.8(2) . .
C45 C46 H46A 109.5 . .
C45 C46 H46B 109.5 . .
H46A C46 H46B 109.5 . .
C45 C46 H46C 109.5 . .
H46A C46 H46C 109.5 . .
H46B C46 H46C 109.5 . .
C45 C47 H47A 109.5 . .
C45 C47 H47B 109.5 . .
H47A C47 H47B 109.5 . .
C45 C47 H47C 109.5 . .
H47A C47 H47C 109.5 . .
H47B C47 H47C 109.5 . .
C45 C48 H48A 109.5 . .
C45 C48 H48B 109.5 . .
H48A C48 H48B 109.5 . .
C45 C48 H48C 109.5 . .
H48A C48 H48C 109.5 . .
H48B C48 H48C 109.5 . .
C52 C49 C50 106.2(2) . .
C52 C49 C51 108.0(3) . .
C50 C49 C51 109.2(3) . .
C52 C49 P1 109.32(19) . .
C50 C49 P1 107.9(2) . .
C51 C49 P1 115.8(2) . .
C49 C50 H50A 109.5 . .
C49 C50 H50B 109.5 . .
H50A C50 H50B 109.5 . .
C49 C50 H50C 109.5 . .
H50A C50 H50C 109.5 . .
H50B C50 H50C 109.5 . .
C49 C51 H51A 109.5 . .
C49 C51 H51B 109.5 . .
H51A C51 H51B 109.5 . .
C49 C51 H51C 109.5 . .
H51A C51 H51C 109.5 . .
H51B C51 H51C 109.5 . .
C49 C52 H52A 109.5 . .
C49 C52 H52B 109.5 . .
H52A C52 H52B 109.5 . .
C49 C52 H52C 109.5 . .
H52A C52 H52C 109.5 . .
H52B C52 H52C 109.5 . .

loop_
_geom_bond_atom_site_label_1
_geom_bond_atom_site_label_2
_geom_bond_distance
_geom_bond_site_symmetry_2
Pt1 C12 2.034(3) 2
Pt1 C11 2.316(3) 2
Pt1 P1 2.3172(6) .
Pt1 Mo1 2.7456(3) 2
Pt1 Mo1 2.8466(3) .
Mo1 C11 1.964(3) .
Mo1 C12 2.042(3) .
Mo1 C25 2.307(3) .
Mo1 C21 2.321(3) .
Mo1 C22 2.336(3) .
Mo1 C24 2.343(3) .
Mo1 C23 2.366(3) .
Mo1 C11 2.473(3) 2
Mo1 Mo1 2.6535(4) 2
Mo1 Pt1 2.7456(3) 2
P1 C45 1.908(3) .
P1 C41 1.911(3) .
P1 C49 1.912(3) .
O11 C11 1.192(3) .
O12 C12 1.185(3) .
C11 Pt1 2.316(3) 2
C11 Mo1 2.473(3) 2
C12 Pt1 2.034(3) 2
C21 C22 1.382(6) .
C21 C25 1.385(6) .
C21 H21 0.9300 .
C22 C23 1.394(5) .
C22 H22 0.9300 .
C23 C24 1.383(5) .
C23 H23 0.9300 .
C24 C25 1.393(5) .
C24 H24 0.9300 .
C25 H25 0.9300 .
C41 C42 1.534(4) .
C41 C43 1.534(4) .
C41 C44 1.536(4) .
C42 H42A 0.9600 .
C42 H42B 0.9600 .
C42 H42C 0.9600 .
C43 H43A 0.9600 .
C43 H43B 0.9600 .
C43 H43C 0.9600 .
C44 H44A 0.9600 .
C44 H44B 0.9600 .
C44 H44C 0.9600 .
C45 C47 1.532(4) .
C45 C46 1.538(4) .
C45 C48 1.544(4) .
C46 H46A 0.9600 .
C46 H46B 0.9600 .
C46 H46C 0.9600 .
C47 H47A 0.9600 .
C47 H47B 0.9600 .
C47 H47C 0.9600 .
C48 H48A 0.9600 .
C48 H48B 0.9600 .
C48 H48C 0.9600 .
C49 C52 1.531(4) .
C49 C50 1.535(4) .
C49 C51 1.538(4) .
C50 H50A 0.9600 .
C50 H50B 0.9600 .
C50 H50C 0.9600 .
C51 H51A 0.9600 .
C51 H51B 0.9600 .
C51 H51C 0.9600 .
C52 H52A 0.9600 .
C52 H52B 0.9600 .
C52 H52C 0.9600 .
